data_1544379
loop_
_publ_author_name
'Oka, Y.'
'Yao, T.'
'Yamamoto, N.'
'Ueda, Y.'
'Kawasaki, S.'
'Azuma, M.'
'Takano, M.'

_publ_section_title
;
 Hydrothermal synthesis, crystal structure, and magnetic properties of
 FeVO4-II
;
_journal_name_full 'Journal of Solid State Chemistry'
_journal_page_first 54
_journal_page_last 59
_journal_volume 123
_journal_year 1996
_chemical_formula_sum 'Fe O4 V'
_chemical_name_common 'FeVO4 Cmcm'
_space_group_IT_number 63
_space_group_name_H-M_alt 'C m c m'
_symmetry_space_group_name_Hall '-C 2c 2'
_symmetry_space_group_name_H-M 'C m c m'
_cell_angle_alpha 90
_cell_angle_beta 90
_cell_angle_gamma 90
_cell_formula_units_Z 4
_cell_length_a 5.6284(7)
_cell_length_b 8.2724(7)
_cell_length_c 6.1118(6)
_cell_volume 284.57(5)
_cod_data_source_file FeVO4-Cmcm.cif
_cod_data_source_block FeVO4-II
_cod_original_formula_sum 'Fe V O4'
_cod_database_code 1544379

loop_
_space_group_symop_operation_xyz
'x, y, z'
'-x, -y, -z'
'-x, -y, z+1/2'
'x, y, -z+1/2'
'-x, y, -z+1/2'
'x, -y, z+1/2'
'x, -y, -z'
'-x, y, z'
'x+1/2, y+1/2, z'
'-x+1/2, -y+1/2, -z'
'-x+1/2, -y+1/2, z+1/2'
'x+1/2, y+1/2, -z+1/2'
'-x+1/2, y+1/2, -z+1/2'
'x+1/2, -y+1/2, z+1/2'
'x+1/2, -y+1/2, -z'
'-x+1/2, y+1/2, z'

loop_
_atom_site_label
_atom_site_occupancy
_atom_site_fract_x
_atom_site_fract_y
_atom_site_fract_z
_atom_site_adp_type
_atom_site_B_iso_or_equiv
_atom_site_type_symbol
Fe 1.0 0.000000 0.000000 0.000000 Biso 0.540000 Fe
V 1.0 0.000000 0.35990(10) 0.250000 Biso 0.430000 V
O1 1.0 0.000000 0.2413(4) 0.0324(5) Biso 0.600000 O
O2 1.0 0.2353(5) -0.0199(4) 0.250000 Biso 0.600000 O
